data_7036760
loop_
_publ_author_name
'Zimmermann, Iwan'
'Corgnet, Alexis'
'Johnsson, Mats'
'Lidin, Sven'

_publ_section_title
;
 Synthesis and crystal structure of a series of incommensurately modulated
 composite oxohalide compounds.
;
_journal_name_full 'Dalton transactions (Cambridge, England : 2003)'
_journal_paper_doi 10.1039/c4dt02084g
_journal_year 2014
_chemical_formula_sum 'Br O2 Sb Zn0.902'
_chemical_formula_weight 292.6
_chemical_name_systematic ' ?'
_space_group_IT_number 4
_space_group_ssg_name P21(\a0\g)0
_symmetry_cell_setting monoclinic
_symmetry_space_group_name_Hall 'P 2yb'
_symmetry_space_group_name_H-M 'P 1 21 1'
_cell_angle_alpha 90
_cell_angle_beta 90.331(6)
_cell_angle_gamma 90
_cell_formula_units_Z 8
_cell_length_a 4.1307(13)
_cell_length_b 17.9042(2)
_cell_length_c 10.3021(10)
_cell_measurement_temperature 293
_cell_modulation_dimension 1
_cell_subsystems_number 2
_cell_volume 761.9(3)
_diffrn_ambient_temperature 293
_diffrn_radiation_source 'X-ray tube'
_diffrn_radiation_type 'Mo K\a'
_diffrn_radiation_wavelength 0.7107
_exptl_absorpt_coefficient_mu 23.069
_exptl_crystal_density_diffrn 5.1005
_exptl_crystal_F_000 1028
_refine_ls_extinction_method none
_refine_ls_goodness_of_fit_gt 2.02
_refine_ls_goodness_of_fit_ref 1.40
_refine_ls_number_constraints 9
_refine_ls_number_parameters 361
_refine_ls_number_reflns 26084
_refine_ls_number_restraints 0
_refine_ls_R_factor_all 0.2549
_refine_ls_R_factor_gt 0.0982
_refine_ls_shift/su_max 0.0446
_refine_ls_shift/su_mean 0.0046
_refine_ls_structure_factor_coef F
_refine_ls_weighting_details w=1/(\s^2^(F)+0.0001F^2^)
_refine_ls_weighting_scheme sigma
_refine_ls_wR_factor_gt 0.1017
_refine_ls_wR_factor_ref 0.1444
_reflns_number_gt 6011
_reflns_number_total 26084
_reflns_threshold_expression I>3\s(I)
_cod_data_source_file c4dt02084g4.cif
_cod_data_source_block I
_cod_original_formula_sum 'Br1 O2 Sb1 Zn0.902'
_cod_database_code 7036760

loop_
_space_group_symop_id
_space_group_symop_operation_xyz
1 x,y,z
2 -x,y+0.5,-z

loop_
_space_group_symop_ssg_id
_space_group_symop_ssg_operation_algebraic
1 x1,x2,x3,x4
2 -x1,x2+1/2,-x3,-x4

loop_
_atom_site_label
_atom_site_type_symbol
_atom_site_fract_x
_atom_site_fract_y
_atom_site_fract_z
_atom_site_adp_type
_atom_site_U_iso_or_equiv
_atom_site_symmetry_multiplicity
_atom_site_occupancy
_atom_site_calc_flag
_atom_site_subsystem_code
Br1 Br 0.0057(6) 0.2131(2) 0.1350(3) Uani 0.0427(9) 2 1 d 1
Br2 Br 0.5000(6) -0.12684(19) -0.3751(3) Uani 0.0415(9) 2 1 d 1
Br3 Br 0.5037(6) 0.33649(19) -0.1300(2) Uani 0.0343(7) 2 1 d 1
Br4 Br -0.0064(6) -0.00360(19) -0.6305(2) Uani 0.0354(8) 2 1 d 1
Sb1 Sb 0.5047(3) 0.055143 0.05706(14) Uani 0.0251(4) 2 1 d 1
Sb2 Sb 0.9976(3) -0.06084(13) -0.12495(13) Uani 0.0215(4) 2 1 d 1
Sb3 Sb 0.4966(4) 0.15516(9) -0.55025(15) Uani 0.0267(4) 2 1 d 1
Sb4 Sb -0.0095(3) 0.27147(13) -0.37398(16) Uani 0.0237(4) 2 1 d 1
O1 O 1.007(3) 0.0130(8) -0.2627(13) Uiso 0.0186(9) 2 1 d 1
O2 O 0.501(3) 0.0821(8) -0.4040(13) Uiso 0.0186(9) 2 1 d 1
O3 O 0.011(3) 0.1979(8) -0.2328(13) Uiso 0.0186(9) 2 1 d 1
O4 O 1.038(3) 0.0179(7) -0.0026(13) Uiso 0.0186(9) 2 1 d 1
O5 O 0.533(4) -0.0105(10) -0.0475(18) Uiso 0.0186(9) 2 0.969(18) d 1
O6 O 0.046(5) 0.1937(12) -0.506(2) Uiso 0.0186(9) 2 0.721(18) d 1
O7 O 0.506(3) 0.2364(7) -0.4096(12) Uiso 0.0186(9) 2 1 d 1
O8 O 0.509(3) 0.1266(8) -0.0775(13) Uiso 0.0186(9) 2 1 d 1
Zn1 Zn -0.1507(8) 0.2205(2) -0.0722(3) Uani 0.0367(9) 2 1 d 2
Zn2 Zn 0.2985(7) 0.1060(2) -0.2500(3) Uani 0.0243(6) 2 1 d 2
Zn3 Zn 0.7286(8) -0.00900(19) -0.4260(2) Uani 0.0322(8) 2 1 d 2

loop_
_atom_site_aniso_label
_atom_site_aniso_type_symbol
_atom_site_aniso_U_11
_atom_site_aniso_U_22
_atom_site_aniso_U_33
_atom_site_aniso_U_12
_atom_site_aniso_U_13
_atom_site_aniso_U_23
Br1 Br 0.0303(11) 0.072(2) 0.0262(13) 0.0039(13) 0.0011(10) -0.0084(12)
Br2 Br 0.0394(13) 0.0310(14) 0.0540(18) 0.0007(11) -0.0034(12) -0.0064(12)
Br3 Br 0.0324(11) 0.0338(14) 0.0369(13) -0.0003(10) 0.0053(10) -0.0078(10)
Br4 Br 0.0382(12) 0.0385(15) 0.0295(13) -0.0028(11) -0.0035(10) -0.0033(11)
Sb1 Sb 0.0183(6) 0.0425(10) 0.0145(6) -0.0035(6) -0.0005(5) 0.0069(6)
Sb2 Sb 0.0317(7) 0.0218(6) 0.0110(5) -0.0010(6) 0.0024(5) 0.0019(5)
Sb3 Sb 0.0226(7) 0.0318(8) 0.0259(8) 0.0057(6) 0.0054(6) 0.0028(6)
Sb4 Sb 0.0092(5) 0.0255(7) 0.0364(8) 0.0020(5) 0.0030(5) 0.0055(6)
Zn1 Zn 0.0380(15) 0.0366(15) 0.0354(15) -0.0002(13) 0.0053(12) -0.0043(12)
Zn2 Zn 0.0197(10) 0.0289(9) 0.0244(9) -0.0007(9) 0.0042(8) -0.0025(7)
Zn3 Zn 0.0579(18) 0.0194(12) 0.0189(11) 0.0003(12) 0.0047(11) -0.0025(9)

loop_
_atom_site_displace_Fourier_atom_site_label
_atom_site_displace_Fourier_axis
_atom_site_displace_Fourier_wave_vector_seq_id
_atom_site_displace_Fourier_param_cos
_atom_site_displace_Fourier_param_sin
Br1 x 1 0.0151(8) 0.0444(8)
Br1 y 1 0.0001(2) 0.0021(3)
Br1 z 1 0.0219(3) -0.0061(3)
Br1 x 2 -0.0066(9) 0.0023(9)
Br1 y 2 0.0032(3) -0.0020(3)
Br1 z 2 0.0015(4) -0.0024(4)
Br2 x 1 -0.0616(9) -0.0005(8)
Br2 y 1 0.0016(2) -0.0161(2)
Br2 z 1 -0.0013(4) 0.0234(4)
Br2 x 2 -0.0047(10) 0.0111(10)
Br2 y 2 0.0021(2) -0.0004(3)
Br2 z 2 0.0064(4) -0.0024(5)
Br3 x 1 -0.0537(8) -0.0311(8)
Br3 y 1 -0.00519(20) 0.0108(2)
Br3 z 1 0.0081(3) -0.0052(3)
Br3 x 2 0.0013(9) 0.0064(9)
Br3 y 2 -0.0029(2) -0.0044(2)
Br3 z 2 -0.0027(4) -0.0003(4)
Br4 x 1 0.0537(9) -0.0381(8)
Br4 y 1 -0.0037(2) -0.0079(2)
Br4 z 1 0.0215(4) 0.0219(3)
Br4 x 2 0.0084(9) -0.0068(10)
Br4 y 2 -0.0010(2) -0.0002(2)
Br4 z 2 0.0034(4) -0.0082(4)
Sb1 x 1 0.0049 0.0199(4)
Sb1 y 1 0.00757(13) -0.00369(13)
Sb1 z 1 0.01932(19) -0.00708(19)
Sb1 x 2 -0.0056(5) -0.0007(5)
Sb1 y 2 0.00440(15) -0.00299(14)
Sb1 z 2 0.0058(2) -0.0089(2)
Sb2 x 1 -0.0010(5) -0.0003(5)
Sb2 y 1 0.00460(10) -0.00536(11)
Sb2 z 1 0.00275(18) -0.00204(18)
Sb2 x 2 -0.0168(5) 0.0055(5)
Sb2 y 2 0.00083(12) 0.00143(13)
Sb2 z 2 -0.0012(2) -0.0027(2)
Sb3 x 1 -0.0155(4) -0.0106(4)
Sb3 y 1 0.00327(12) 0.00158(12)
Sb3 z 1 0.0098(2) 0.0083(2)
Sb3 x 2 0.0166(5) 0.0085(5)
Sb3 y 2 -0.00072(14) 0.00307(13)
Sb3 z 2 0.0034(2) -0.0020(2)
Sb4 x 1 -0.0386(4) -0.0210(4)
Sb4 y 1 -0.00147(12) 0.01147(12)
Sb4 z 1 0.0023(2) 0.0103(2)
Sb4 x 2 0.0177(4) -0.0046(5)
Sb4 y 2 -0.00461(13) -0.00148(13)
Sb4 z 2 -0.0005(2) -0.0019(2)
O1 x 1 -0.051(4) -0.028(4)
O1 y 1 0.0043(10) -0.0120(11)
O1 z 1 0.0037(17) -0.0137(18)
O1 x 2 -0.017(5) 0.059(5)
O1 y 2 0.0016(12) 0.0023(12)
O1 z 2 0.005(2) -0.001(2)
O2 x 1 0.032(5) -0.004(4)
O2 y 1 0.0033(11) 0.0125(11)
O2 z 1 0.0084(18) 0.0223(19)
O2 x 2 0.007(6) 0.084(5)
O2 y 2 -0.0057(13) 0.0032(12)
O2 z 2 0.015(2) 0.001(2)
O3 x 1 0.009(4) -0.014(4)
O3 y 1 -0.0057(11) 0.0129(11)
O3 z 1 0.0047(18) 0.0145(18)
O3 x 2 0.004(5) 0.056(5)
O3 y 2 0.0047(12) -0.0027(12)
O3 z 2 0.008(2) 0.004(2)
O4 x 1 0.065(4) -0.048(4)
O4 y 1 -0.0069(10) 0.0002(10)
O4 z 1 0.0067(17) -0.0052(17)
O4 x 2 -0.006(5) -0.033(5)
O4 y 2 -0.0014(12) 0.0071(12)
O4 z 2 -0.011(2) -0.009(2)
O5 x 1 -0.003(5) -0.045(5)
O5 y 1 0.0234(14) -0.0257(16)
O5 z 1 0.058(2) -0.006(3)
O5 x 2 0.038(5) 0.012(6)
O5 y 2 0.0092(14) -0.0034(16)
O5 z 2 0.033(3) -0.028(3)
O6 x 1 -0.064(7) 0.060(7)
O6 y 1 -0.0019(18) 0.0173(15)
O6 z 1 0.017(3) 0.014(3)
O6 x 2 -0.002(8) -0.050(7)
O6 y 2 -0.0056(18) 0.0051(18)
O6 z 2 -0.003(3) 0.005(3)
O7 x 1 -0.013(4) 0.022(4)
O7 y 1 0.0056(10) 0.0029(10)
O7 z 1 0.0077(17) 0.0049(17)
O7 x 2 0.024(4) -0.007(5)
O7 y 2 -0.0048(11) 0.0046(11)
O7 z 2 0.010(2) -0.004(2)
O8 x 1 -0.019(4) -0.029(4)
O8 y 1 0.0046(10) -0.0078(10)
O8 z 1 0.0119(17) -0.0158(18)
O8 x 2 -0.030(5) 0.016(5)
O8 y 2 -0.0050(12) 0.0059(12)
O8 z 2 0.002(2) 0.003(2)
Zn1 x 1 -0.0088(12) -0.0063(13)
Zn1 y 1 -0.0037(2) 0.0046(2)
Zn1 z 1 0.0063(4) -0.0035(4)
Zn1 x 2 -0.0539(12) 0.0326(13)
Zn1 y 2 0.0012(2) 0.0001(2)
Zn1 z 2 0.0005(4) -0.0001(4)
Zn2 x 1 -0.0009(8) -0.0071(14)
Zn2 y 1 0.00065(15) 0.0006(2)
Zn2 z 1 0.0022(3) -0.0008(4)
Zn2 x 2 -0.0425(11) 0.0655(10)
Zn2 y 2 -0.0006(2) -0.00194(19)
Zn2 z 2 0.0007(4) 0.0016(3)
Zn3 x 1 -0.0089(11) -0.0075(13)
Zn3 y 1 0.0005(2) -0.00880(19)
Zn3 z 1 0.0021(3) 0.0128(3)
Zn3 x 2 0.0133(13) 0.0493(13)
Zn3 y 2 -0.0022(2) 0.0001(2)
Zn3 z 2 0.0000(4) -0.0009(3)

loop_
_atom_site_Fourier_wave_vector_seq_id
_jana_atom_site_fourier_wave_vector_q1_coeff
1 1
2 2

loop_
_atom_site_occ_Fourier_atom_site_label
_atom_site_occ_Fourier_wave_vector_seq_id
_atom_site_occ_Fourier_param_cos
_atom_site_occ_Fourier_param_sin
O5 1 -0.10(4) -0.21(4)
O5 2 0.08(5) -0.11(5)
O6 1 -0.08(4) -0.17(4)
O6 2 -0.11(4) 0.21(5)

loop_
_atom_type_symbol
_atom_type_scat_dispersion_real
_atom_type_scat_dispersion_imag
_atom_type_scat_source
Br -0.2901 2.4595 'International Tables Vol C tables 4.2.6.8 and 6.1.1.1'
O 0.0106 0.0060 'International Tables Vol C tables 4.2.6.8 and 6.1.1.1'
Sb -0.5866 1.5461 'International Tables Vol C tables 4.2.6.8 and 6.1.1.1'
Zn 0.2839 1.4301 'International Tables Vol C tables 4.2.6.8 and 6.1.1.1'

loop_
_cell_subsystem_code
_cell_subsystem_description
_cell_subsystem_matrix_W_1_1
_cell_subsystem_matrix_W_1_2
_cell_subsystem_matrix_W_1_3
_cell_subsystem_matrix_W_1_4
_cell_subsystem_matrix_W_2_1
_cell_subsystem_matrix_W_2_2
_cell_subsystem_matrix_W_2_3
_cell_subsystem_matrix_W_2_4
_cell_subsystem_matrix_W_3_1
_cell_subsystem_matrix_W_3_2
_cell_subsystem_matrix_W_3_3
_cell_subsystem_matrix_W_3_4
_cell_subsystem_matrix_W_4_1
_cell_subsystem_matrix_W_4_2
_cell_subsystem_matrix_W_4_3
_cell_subsystem_matrix_W_4_4
1 '1-st subsystem' 1 0 0 0 0 1 0 0 0 0 1 0 0 0 0 1
2 '2-nd subsystem' 1 0 0 1 0 1 0 0 0 0 1 0 0 0 0 1

loop_
_cell_wave_vector_seq_id
_cell_wave_vector_x
_cell_wave_vector_y
_cell_wave_vector_z
1 0.203000 0.000000 0.437100

loop_
_jana_cell_twin_matrix_id
_jana_cell_twin_volume_fraction
_jana_cell_twin_matrix_1_1
_jana_cell_twin_matrix_1_2
_jana_cell_twin_matrix_1_3
_jana_cell_twin_matrix_2_1
_jana_cell_twin_matrix_2_2
_jana_cell_twin_matrix_2_3
_jana_cell_twin_matrix_3_1
_jana_cell_twin_matrix_3_2
_jana_cell_twin_matrix_3_3
1 0.828(4) 1 0 0 0 1 0 0 0 1
2 0.172(4) -1 0 0 0 1 0 -0.0046 0 1
